data_4320284
loop_
_publ_author_name
'Thomas M. Klap\"otke'
'Burkhard Krumm'
'Peter Mayer'
'Kurt Polborn'
'Oliver P. Ruscitti'

_publ_section_title
;
 Spectroscopic and Structural Studies on Polyfluorophenyl Tellurides and
 Tellurium(IV) Dihalides
;
_journal_name_full 'Inorganic Chemistry'
_journal_page_first 5169
_journal_page_last 5176
_journal_paper_doi 10.1021/ic010149r
_journal_volume 40
_journal_year 2001
_chemical_compound_source 'provided by O. Ruscitti'
_chemical_formula_moiety 'Te, 2(C7 F7)'
_chemical_formula_sum 'C14 F14 Te'
_chemical_formula_weight 561.73
_chemical_name_common TeCF3
_space_group_IT_number 4
_symmetry_cell_setting monoclinic
_symmetry_Int_Tables_number 4
_symmetry_space_group_name_Hall 'P 2yb'
_symmetry_space_group_name_H-M 'P 1 21 1'
_atom_sites_solution_hydrogens geom
_atom_sites_solution_primary direct
_atom_sites_solution_secondary difmap
_audit_author_name 'Mayer, P.'
_audit_block_code Te_(CF3C6F4)2_e033_klapoetke
_audit_creation_date 08-Feb-00
_audit_creation_method 'form98_1/compatible with shelxl97-2'
_cell_angle_alpha 90
_cell_angle_beta 90.884(19)
_cell_angle_gamma 90
_cell_formula_units_Z 2
_cell_length_a 15.042(3)
_cell_length_b 5.0180(6)
_cell_length_c 10.3051(14)
_cell_measurement_reflns_used 4220
_cell_measurement_temperature 200(3)
_cell_measurement_theta_max 23.9
_cell_measurement_theta_min 2.0
_cell_volume 777.7(2)
_computing_cell_refinement 'Stoe IPDS software (Darmstadt, Germany)'
_computing_data_collection 'Stoe IPDS software (Darmstadt, Germany)'
_computing_data_reduction 'Stoe IPDS software (Darmstadt, Germany)'
_computing_molecular_graphics
;ORTEP (M. N. Burnett, C. K. Johnson, ORTEP-III: Oak Ridge Thermal Ellipsoid
  Plot Program for Crystal Structure Illustrations, Oak Ridge National
  Laboratory Report ORNL-6895, 1996). Windows version (L. J. Farrugia, Univ.
  Glasgow) used --- SCHAKAL (E. Keller, University of  Freiburg (Breisgau),
  Germany, 1995).
;
_computing_publication_material
;PLATON (A. L. Spek, Acta Crystallogr, Sect. A, 1990, 46, C34, 1995 version).
--- T.B.Cohen, Pure Appl. Chem. 1996,68,2339-2359 (atomic masses).
;
_computing_structure_refinement 'SHELXL-97 (G. M. Sheldrick. University of G\"ottingen, 97-2 version)'
_computing_structure_solution 'SIR97 (Cascarano et al.,Acta Crystallogr., Sect A, 1996, C79)'
_diffrn_ambient_temperature 200(3)
_diffrn_measured_fraction_theta_full 0.910
_diffrn_measured_fraction_theta_max 0.910
_diffrn_measurement_device 'image-plate area detector'
_diffrn_measurement_device_type 'Stoe IPDS'
_diffrn_measurement_method 'area detection'
_diffrn_radiation_collimation '0.5 mm collimator'
_diffrn_radiation_monochromator graphite
_diffrn_radiation_source 'fine-focus sealed tube'
_diffrn_radiation_type MoK\a
_diffrn_radiation_wavelength 0.71073
_diffrn_reflns_av_R_equivalents 0.0484
_diffrn_reflns_av_sigmaI/netI 0.0627
_diffrn_reflns_limit_h_max 10
_diffrn_reflns_limit_h_min -17
_diffrn_reflns_limit_k_max 5
_diffrn_reflns_limit_k_min -4
_diffrn_reflns_limit_l_max 11
_diffrn_reflns_limit_l_min -11
_diffrn_reflns_number 2888
_diffrn_reflns_theta_full 23.83
_diffrn_reflns_theta_max 23.83
_diffrn_reflns_theta_min 1.98
_diffrn_source_current 50_mA
_diffrn_source_power 2.75_kW
_diffrn_source_type 'Spellman DF4 Series'
_diffrn_source_voltage 55_kV
_exptl_absorpt_coefficient_mu 2.068
_exptl_absorpt_correction_T_max 0.9254
_exptl_absorpt_correction_T_min 0.8058
_exptl_absorpt_correction_type numerical
_exptl_absorpt_process_details 'XRed, rev. 1.09, Stoe (Darmstadt, Germany)'
_exptl_crystal_colour colourless
_exptl_crystal_density_diffrn 2.3987(6)
_exptl_crystal_density_method 'not measured'
_exptl_crystal_description prismatic
_exptl_crystal_F_000 524
_exptl_crystal_size_max 0.20
_exptl_crystal_size_mid 0.10
_exptl_crystal_size_min 0.04
_refine_diff_density_max 0.657
_refine_diff_density_min -0.737
_refine_diff_density_rms 0.117
_refine_ls_abs_structure_details 'Flack H D (1983), Acta Cryst. A39, 876-881'
_refine_ls_abs_structure_Flack 0.02(5)
_refine_ls_extinction_method none
_refine_ls_goodness_of_fit_ref 0.990
_refine_ls_hydrogen_treatment none
_refine_ls_matrix_type full
_refine_ls_number_parameters 245
_refine_ls_number_reflns 1943
_refine_ls_number_restraints 1
_refine_ls_restrained_S_all 0.990
_refine_ls_R_factor_all 0.0555
_refine_ls_R_factor_gt 0.0450
_refine_ls_shift/su_max 0.000
_refine_ls_shift/su_mean 0.000
_refine_ls_structure_factor_coef Fsqd
_refine_ls_weighting_scheme calc
_refine_ls_wR_factor_gt 0.1071
_refine_ls_wR_factor_ref 0.1113
_reflns_number_gt 1621
_reflns_number_total 1943
_reflns_threshold_expression >2sigma(I)
_cod_data_source_file ic010149r_3.cif
_cod_data_source_block ar
_cod_original_cell_volume 777.74(19)
_cod_original_sg_symbol_H-M 'P 21'
_cod_database_code 4320284
_kl_diffrn_detector_area_phi_start 0.0
_kl_diffrn_detector_area_phi_end 120.0
_kl_diffrn_detector_area_phi_incr 1.2
_kl_diffrn_detector_area_expos_time 8.00_min
_kl_diffrn_detector_area_plate_dist 80.0_mm
_kl_diffrn_detector_area_eff_mos_spread 0.021
_kl_diffrn_detector_area_profile_funct dynamic
_kl_diffrn_detector_area_profile_min 13
_kl_diffrn_detector_area_profile_max 27
_kl_archive_shelxl_comment 'release 97-2'
_kl_archive_shelxl_res
;
TITL  e033 in P21 (4), sir97
CELL  0.71073   15.0420    5.0180   10.3051    90.000    90.884    90.000
ZERR  2          0.0026    0.0006    0.0014     0.000     0.019     0.000
LATT -1
SYMM -X,  .50000+Y,-Z
SFAC    C   F   TE
UNIT    28  28   2
L.S.      8
FMAP      2
BOND
CONF
ACTA
TEMP -73
PLAN     -40
WGHT    0.075300
FVAR       0.57049   0.43987
MOLE  1
TE    3    0.812644    0.934154    0.238067    11.00000    0.03368    0.08210 =
          0.02870   -0.00076    0.00034    0.01218
C11   1    0.832773    0.914081    0.442130    11.00000    0.01941    0.03879 =
          0.03117   -0.01018   -0.00172   -0.01157
C21   1    0.887057    0.733277    0.494645    11.00000    0.03315    0.03696 =
          0.02960   -0.00734    0.00462    0.01523
C31   1    0.909198    0.725394    0.622042    11.00000    0.02583    0.03191 =
          0.05473    0.00362   -0.00157   -0.01254
C41   1    0.874195    0.912922    0.711582    11.00000    0.03165    0.05345 =
          0.02784    0.00375   -0.00022   -0.00890
C51   1    0.818748    1.093780    0.658282    11.00000    0.03274    0.03830 =
          0.04146   -0.01616    0.00993   -0.01426
C61   1    0.794439    1.113048    0.528511    11.00000    0.03263    0.02718 =
          0.03743    0.00611   -0.00982   -0.00275
C71   1    0.898502    0.898816    0.848791    11.00000    0.04628    0.02741 =
          0.06106    0.01136   -0.00144    0.00509
F21   2    0.925445    0.553173    0.414699    11.00000    0.04022    0.05403 =
          0.04459   -0.00637    0.00159    0.01640
F31   2    0.965797    0.534503    0.665150    11.00000    0.03822    0.05213 =
          0.05540    0.01597   -0.00690    0.01684
F51   2    0.779780    1.282850    0.734663    11.00000    0.05065    0.05143 =
          0.04221   -0.01382    0.00078    0.00787
F61   2    0.742187    1.299519    0.485826    11.00000    0.03922    0.04111 =
          0.04733    0.00265   -0.00755    0.01337
RESI 1
PART 1
F711  2    0.925594    1.123460    0.896410    21.00000    0.05423
F712  2    0.822813    0.854976    0.920116    21.00000    0.03837
F713  2    0.955387    0.706680    0.881133    21.00000    0.05892
RESI  2
PART 2
F711  2    0.888148    0.674186    0.906620   -21.00000    0.06626
F712  2    0.980929    1.002304    0.866231   -21.00000    0.06518
F713  2    0.856685    1.083445    0.923479   -21.00000    0.07473
RESI  0
PART 0
C12   1    0.680173    1.069380    0.234514    11.00000    0.02798    0.04278 =
          0.02672   -0.00921   -0.01082    0.00031
C22   1    0.652417    1.263048    0.149940    11.00000    0.04470    0.04516 =
          0.03596   -0.00679   -0.00367    0.00062
C32   1    0.569180    1.362165    0.145207    11.00000    0.04532    0.04564 =
          0.03348   -0.00202   -0.01923    0.01256
C42   1    0.504251    1.262065    0.229439    11.00000    0.02721    0.04352 =
          0.03935   -0.01072   -0.01021    0.01159
C52   1    0.532669    1.065650    0.316309    11.00000    0.03969    0.05910 =
          0.04210    0.00202   -0.00329   -0.00041
C62   1    0.615781    0.972186    0.319046    11.00000    0.03219    0.04514 =
          0.03340    0.00993   -0.00725   -0.00646
C72   1    0.412626    1.367069    0.230392    11.00000    0.02632    0.08997 =
          0.04336   -0.00745   -0.00492   -0.00439
F22   2    0.711521    1.361595    0.065488    11.00000    0.03785    0.08015 =
          0.04476    0.01726    0.00212   -0.00383
F32   2    0.548612    1.549331    0.059131    11.00000    0.04794    0.06987 =
          0.06803    0.02343   -0.00466    0.00967
F52   2    0.473499    0.969221    0.400184    11.00000    0.03470    0.07093 =
          0.05769    0.01007    0.00824    0.00032
F62   2    0.637717    0.780664    0.403707    11.00000    0.03831    0.07127 =
          0.05155    0.02322   -0.00425    0.00233
F721  2    0.387909    1.477256    0.338931    11.00000    0.07613
F722  2    0.358724    1.174275    0.198254    11.00000    0.12911
F733  2    0.392646    1.538394    0.134517    11.00000    0.09561
HKLF  4

REM   e033 in P21 (4), sir97
REM R1 =  0.0450 for   1621 Fo > 4sig(Fo)  and  0.0555 for all   1943 data
REM    245 parameters refined using      1 restraints

END

WGHT      0.0753      0.0000
REM Highest difference peak  0.657,  deepest hole -0.737,  1-sigma level  0.117
Q1    1   0.3748  1.4246  0.1084  11.00000  0.05    0.66
Q2    1   0.3405  1.1854  0.2901  11.00000  0.05    0.60
Q3    1   0.9209  0.5913  0.8842  11.00000  0.05    0.60
Q4    1   0.3979  1.6093  0.2929  11.00000  0.05    0.55
Q5    1   0.8337  0.6981  0.9153  11.00000  0.05    0.54
;

loop_
_symmetry_equiv_pos_as_xyz
'x, y, z'
'-x, y+1/2, -z'

loop_
_atom_site_label
_atom_site_type_symbol
_atom_site_fract_x
_atom_site_fract_y
_atom_site_fract_z
_atom_site_U_iso_or_equiv
_atom_site_adp_type
_atom_site_occupancy
_atom_site_symmetry_multiplicity
_atom_site_calc_flag
_atom_site_refinement_flags
_atom_site_disorder_assembly
_atom_site_disorder_group
Te Te 0.81264(4) 0.9342(2) 0.23807(5) 0.0482(3) Uani 1 1 d . . .
C11 C 0.8328(5) 0.914(4) 0.4421(7) 0.030(2) Uani 1 1 d . . .
C21 C 0.8871(7) 0.733(2) 0.4946(9) 0.033(3) Uani 1 1 d . . .
C31 C 0.9092(8) 0.725(2) 0.6220(10) 0.038(3) Uani 1 1 d . . .
C41 C 0.8742(6) 0.913(4) 0.7116(7) 0.038(3) Uani 1 1 d . A .
C51 C 0.8187(8) 1.094(3) 0.6583(9) 0.037(3) Uani 1 1 d . . .
C61 C 0.7944(7) 1.113(2) 0.5285(9) 0.033(2) Uani 1 1 d . . .
C71 C 0.8985(8) 0.899(3) 0.8488(10) 0.045(3) Uani 1 1 d . . .
F21 F 0.9254(5) 0.5532(14) 0.4147(6) 0.0463(18) Uani 1 1 d . . .
F31 F 0.9658(5) 0.5345(14) 0.6652(6) 0.0487(19) Uani 1 1 d . . .
F51 F 0.7798(5) 1.2828(15) 0.7347(5) 0.0481(17) Uani 1 1 d . . .
F61 F 0.7422(4) 1.2995(14) 0.4858(5) 0.0426(15) Uani 1 1 d . . .
F711_1 F 0.9256(15) 1.123(4) 0.8964(16) 0.054(6) Uiso 0.440(18) 1 d P A 1
F712_1 F 0.8228(10) 0.855(3) 0.9201(11) 0.038(5) Uiso 0.440(18) 1 d P A 1
F713_1 F 0.9554(14) 0.707(4) 0.8811(16) 0.059(6) Uiso 0.440(18) 1 d P A 1
F711_2 F 0.8881(12) 0.674(4) 0.9066(14) 0.066(5) Uiso 0.560(18) 1 d P A 2
F712_2 F 0.9809(9) 1.002(3) 0.8662(11) 0.065(5) Uiso 0.560(18) 1 d P A 2
F713_2 F 0.8567(13) 1.083(4) 0.9235(14) 0.075(5) Uiso 0.560(18) 1 d P A 2
C12 C 0.6802(7) 1.069(2) 0.2345(8) 0.033(2) Uani 1 1 d . . .
C22 C 0.6524(8) 1.263(3) 0.1499(9) 0.042(3) Uani 1 1 d . . .
C32 C 0.5692(8) 1.362(2) 0.1452(9) 0.042(4) Uani 1 1 d . . .
C42 C 0.5043(7) 1.262(3) 0.2294(9) 0.037(3) Uani 1 1 d . . .
C52 C 0.5327(8) 1.066(3) 0.3163(10) 0.047(3) Uani 1 1 d . . .
C62 C 0.6158(7) 0.972(3) 0.3190(8) 0.037(3) Uani 1 1 d . . .
C72 C 0.4126(8) 1.367(3) 0.2304(10) 0.053(5) Uani 1 1 d . . .
F22 F 0.7115(4) 1.3616(16) 0.0655(5) 0.054(3) Uani 1 1 d . . .
F32 F 0.5486(5) 1.5493(17) 0.0591(7) 0.062(2) Uani 1 1 d . . .
F52 F 0.4735(4) 0.969(2) 0.4002(5) 0.054(2) Uani 1 1 d . . .
F62 F 0.6377(5) 0.7807(17) 0.4037(6) 0.0538(18) Uani 1 1 d . . .
F721 F 0.3879(6) 1.477(2) 0.3389(7) 0.076(2) Uiso 1 1 d . . .
F722 F 0.3587(11) 1.174(3) 0.1983(12) 0.129(4) Uiso 1 1 d . . .
F733 F 0.3926(9) 1.538(2) 0.1345(10) 0.096(3) Uiso 1 1 d . . .

loop_
_atom_site_aniso_label
_atom_site_aniso_U_11
_atom_site_aniso_U_22
_atom_site_aniso_U_33
_atom_site_aniso_U_23
_atom_site_aniso_U_13
_atom_site_aniso_U_12
Te 0.0337(4) 0.0821(6) 0.0287(3) -0.0008(5) 0.00034(19) 0.0122(6)
C11 0.019(4) 0.039(7) 0.031(4) -0.010(6) -0.002(3) -0.012(7)
C21 0.033(7) 0.037(7) 0.030(5) -0.007(4) 0.005(4) 0.015(5)
C31 0.026(6) 0.032(8) 0.055(6) 0.004(5) -0.002(4) -0.013(5)
C41 0.032(5) 0.053(8) 0.028(4) 0.004(7) 0.000(3) -0.009(9)
C51 0.033(7) 0.038(8) 0.041(6) -0.016(5) 0.010(4) -0.014(6)
C61 0.033(6) 0.027(7) 0.037(5) 0.006(4) -0.010(4) -0.003(5)
C71 0.046(6) 0.027(9) 0.061(6) 0.011(7) -0.001(4) 0.005(7)
F21 0.040(4) 0.054(5) 0.045(3) -0.006(3) 0.002(3) 0.016(3)
F31 0.038(4) 0.052(5) 0.055(3) 0.016(3) -0.007(2) 0.017(3)
F51 0.051(4) 0.051(4) 0.042(3) -0.014(3) 0.001(3) 0.008(3)
F61 0.039(4) 0.041(4) 0.047(3) 0.003(3) -0.008(3) 0.013(3)
C12 0.028(6) 0.043(7) 0.027(4) -0.009(4) -0.011(4) 0.000(5)
C22 0.045(8) 0.045(8) 0.036(5) -0.007(5) -0.004(5) 0.001(6)
C32 0.045(7) 0.046(11) 0.033(5) -0.002(4) -0.019(4) 0.013(5)
C42 0.027(6) 0.044(8) 0.039(5) -0.011(5) -0.010(4) 0.012(5)
C52 0.040(7) 0.059(9) 0.042(6) 0.002(5) -0.003(5) 0.000(6)
C62 0.032(6) 0.045(10) 0.033(4) 0.010(6) -0.007(3) -0.006(7)
C72 0.026(6) 0.090(16) 0.043(5) -0.007(6) -0.005(4) -0.004(7)
F22 0.038(4) 0.080(9) 0.045(3) 0.017(3) 0.002(2) -0.004(4)
F32 0.048(5) 0.070(6) 0.068(4) 0.023(3) -0.005(3) 0.010(3)
F52 0.035(3) 0.071(6) 0.058(3) 0.010(4) 0.008(2) 0.000(5)
F62 0.038(4) 0.071(5) 0.052(4) 0.023(3) -0.004(3) 0.002(3)

loop_
_atom_type_symbol
_atom_type_description
_atom_type_scat_dispersion_real
_atom_type_scat_dispersion_imag
_atom_type_scat_source
C C 0.0033 0.0016 'International Tables Vol C Tables 4.2.6.8 and 6.1.1.4'
F F 0.0171 0.0103 'International Tables Vol C Tables 4.2.6.8 and 6.1.1.4'
Te Te -0.5308 1.6751 'International Tables Vol C Tables 4.2.6.8 and 6.1.1.4'

loop_
_exptl_crystal_face_index_h
_exptl_crystal_face_index_k
_exptl_crystal_face_index_l
_exptl_crystal_face_perp_dist
0 0 1 0.0160
0 0 -1 0.0190
1 0 0 0.0390
-1 0 0 0.0450
0 -2 1 0.1030
0 2 -1 0.0830

loop_
_geom_angle_atom_site_label_1
_geom_angle_atom_site_label_2
_geom_angle_atom_site_label_3
_geom_angle
_geom_angle_site_symmetry_1
_geom_angle_site_symmetry_3
_geom_angle_publ_flag
C12 Te C11 98.8(4) . . ?
C21 C11 C61 117.6(7) . . ?
C21 C11 Te 120.9(9) . . ?
C61 C11 Te 121.3(10) . . ?
C11 C21 C31 123.8(10) . . ?
C11 C21 F21 118.1(8) . . ?
C31 C21 F21 118.0(10) . . ?
C21 C31 F31 119.0(10) . . ?
C21 C31 C41 121.5(11) . . ?
F31 C31 C41 119.5(9) . . ?
C51 C41 C31 114.5(8) . . ?
C51 C41 C71 125.1(13) . . ?
C31 C41 C71 120.5(14) . . ?
C41 C51 F51 120.1(10) . . ?
C41 C51 C61 126.5(10) . . ?
F51 C51 C61 113.4(11) . . ?
F61 C61 C51 121.9(10) . . ?
F61 C61 C11 122.0(8) . . ?
C51 C61 C11 116.1(10) . . ?
F711_2 C71 F711_1 128.9(12) . . ?
F711_2 C71 F713_1 47.9(12) . . ?
F711_1 C71 F713_1 109.9(14) . . ?
F711_2 C71 F712_2 113.1(14) . . ?
F711_1 C71 F712_2 48.1(12) . . ?
F713_1 C71 F712_2 70.1(14) . . ?
F711_2 C71 F713_2 105.9(14) . . ?
F711_1 C71 F713_2 48.6(12) . . ?
F713_1 C71 F713_2 130.7(13) . . ?
F712_2 C71 F713_2 95.4(14) . . ?
F711_2 C71 F712_1 60.5(12) . . ?
F711_1 C71 F712_1 101.2(14) . . ?
F713_1 C71 F712_1 106.5(14) . . ?
F712_2 C71 F712_1 138.7(12) . . ?
F713_2 C71 F712_1 54.4(11) . . ?
F711_2 C71 C41 117.5(14) . . ?
F711_1 C71 C41 113.5(14) . . ?
F713_1 C71 C41 115.5(13) . . ?
F712_2 C71 C41 109.0(10) . . ?
F713_2 C71 C41 113.8(13) . . ?
F712_1 C71 C41 109.1(10) . . ?
C22 C12 C62 115.9(11) . . ?
C22 C12 Te 121.3(8) . . ?
C62 C12 Te 122.7(8) . . ?
C32 C22 F22 117.6(10) . . ?
C32 C22 C12 124.1(11) . . ?
F22 C22 C12 118.3(10) . . ?
F32 C32 C22 119.5(11) . . ?
F32 C32 C42 120.5(10) . . ?
C22 C32 C42 119.9(10) . . ?
C52 C42 C32 116.0(10) . . ?
C52 C42 C72 121.7(10) . . ?
C32 C42 C72 122.2(10) . . ?
C62 C52 F52 119.4(11) . . ?
C62 C52 C42 122.7(11) . . ?
F52 C52 C42 118.0(11) . . ?
C52 C62 F62 119.2(10) . . ?
C52 C62 C12 121.4(12) . . ?
F62 C62 C12 119.4(10) . . ?
F722 C72 F721 110.4(12) . . ?
F722 C72 F733 99.1(10) . . ?
F721 C72 F733 107.2(13) . . ?
F722 C72 C42 108.1(14) . . ?
F721 C72 C42 115.8(9) . . ?
F733 C72 C42 115.0(10) . . ?

loop_
_geom_bond_atom_site_label_1
_geom_bond_atom_site_label_2
_geom_bond_distance
_geom_bond_site_symmetry_2
_geom_bond_publ_flag
Te C12 2.105(10) . ?
Te C11 2.122(7) . ?
C11 C21 1.330(18) . ?
C11 C61 1.462(19) . ?
C21 C31 1.350(14) . ?
C21 F21 1.358(12) . ?
C31 F31 1.352(14) . ?
C31 C41 1.42(2) . ?
C41 C51 1.34(2) . ?
C41 C71 1.457(13) . ?
C51 F51 1.370(13) . ?
C51 C61 1.384(14) . ?
C61 F61 1.295(13) . ?
C71 F711_2 1.29(2) . ?
C71 F711_1 1.29(2) . ?
C71 F713_1 1.33(2) . ?
C71 F712_2 1.354(19) . ?
C71 F713_2 1.36(2) . ?
C71 F712_1 1.382(18) . ?
C12 C22 1.366(17) . ?
C12 C62 1.400(15) . ?
C22 C32 1.347(16) . ?
C22 F22 1.348(13) . ?
C32 F32 1.325(13) . ?
C32 C42 1.409(17) . ?
C42 C52 1.394(17) . ?
C42 C72 1.476(16) . ?
C52 C62 1.335(17) . ?
C52 F52 1.341(14) . ?
C62 F62 1.336(16) . ?
C72 F722 1.302(19) . ?
C72 F721 1.307(14) . ?
C72 F733 1.340(16) . ?

loop_
_geom_contact_atom_site_label_1
_geom_contact_atom_site_label_2
_geom_contact_distance
_geom_contact_site_symmetry_1
_geom_contact_site_symmetry_2
_geom_contact_publ_flag
? ? ? ? ? ?

loop_
_geom_hbond_atom_site_label_D
_geom_hbond_atom_site_label_H
_geom_hbond_atom_site_label_A
_geom_hbond_distance_DH
_geom_hbond_distance_HA
_geom_hbond_distance_DA
_geom_hbond_angle_DHA
_geom_hbond_site_symmetry_A
_geom_hbond_publ_flag
? ? ? ? ? ? ? ? ?

loop_
_geom_torsion_atom_site_label_1
_geom_torsion_atom_site_label_2
_geom_torsion_atom_site_label_3
_geom_torsion_atom_site_label_4
_geom_torsion
_geom_torsion_site_symmetry_1
_geom_torsion_site_symmetry_2
_geom_torsion_site_symmetry_3
_geom_torsion_site_symmetry_4
_geom_torsion_publ_flag
C12 Te C11 C21 148.5(11) . . . . ?
C12 Te C11 C61 -37.4(10) . . . . ?
C61 C11 C21 C31 -0.7(19) . . . . ?
Te C11 C21 C31 173.6(9) . . . . ?
C61 C11 C21 F21 -177.8(10) . . . . ?
Te C11 C21 F21 -3.5(17) . . . . ?
C11 C21 C31 F31 -179.3(12) . . . . ?
F21 C21 C31 F31 -2.2(16) . . . . ?
C11 C21 C31 C41 0.8(19) . . . . ?
F21 C21 C31 C41 177.9(11) . . . . ?
C21 C31 C41 C51 -0.2(18) . . . . ?
F31 C31 C41 C51 179.9(11) . . . . ?
C21 C31 C41 C71 179.5(12) . . . . ?
F31 C31 C41 C71 -0.4(18) . . . . ?
C31 C41 C51 F51 179.1(10) . . . . ?
C71 C41 C51 F51 0(2) . . . . ?
C31 C41 C51 C61 -0.5(19) . . . . ?
C71 C41 C51 C61 179.9(12) . . . . ?
C41 C51 C61 F61 -178.1(12) . . . . ?
F51 C51 C61 F61 2.2(15) . . . . ?
C41 C51 C61 C11 0.6(18) . . . . ?
F51 C51 C61 C11 -179.1(10) . . . . ?
C21 C11 C61 F61 178.8(12) . . . . ?
Te C11 C61 F61 4.5(15) . . . . ?
C21 C11 C61 C51 0.0(16) . . . . ?
Te C11 C61 C51 -174.2(8) . . . . ?
C51 C41 C71 F711_2 127.0(17) . . . . ?
C31 C41 C71 F711_2 -52.6(18) . . . . ?
C51 C41 C71 F711_1 -51(2) . . . . ?
C31 C41 C71 F711_1 129.4(17) . . . . ?
C51 C41 C71 F713_1 -179.1(16) . . . . ?
C31 C41 C71 F713_1 1(2) . . . . ?
C51 C41 C71 F712_2 -102.6(16) . . . . ?
C31 C41 C71 F712_2 77.8(18) . . . . ?
C51 C41 C71 F713_2 2(2) . . . . ?
C31 C41 C71 F713_2 -177.1(14) . . . . ?
C51 C41 C71 F712_1 61(2) . . . . ?
C31 C41 C71 F712_1 -118.5(14) . . . . ?
C11 Te C12 C22 137.6(10) . . . . ?
C11 Te C12 C62 -41.1(11) . . . . ?
C62 C12 C22 C32 0.5(17) . . . . ?
Te C12 C22 C32 -178.3(8) . . . . ?
C62 C12 C22 F22 -179.3(10) . . . . ?
Te C12 C22 F22 1.8(14) . . . . ?
F22 C22 C32 F32 0.1(16) . . . . ?
C12 C22 C32 F32 -179.7(10) . . . . ?
F22 C22 C32 C42 178.6(10) . . . . ?
C12 C22 C32 C42 -1.2(18) . . . . ?
F32 C32 C42 C52 180.0(10) . . . . ?
C22 C32 C42 C52 1.5(16) . . . . ?
F32 C32 C42 C72 -2.8(17) . . . . ?
C22 C32 C42 C72 178.7(11) . . . . ?
C32 C42 C52 C62 -1.3(18) . . . . ?
C72 C42 C52 C62 -178.5(13) . . . . ?
C32 C42 C52 F52 178.5(10) . . . . ?
C72 C42 C52 F52 1.3(17) . . . . ?
F52 C52 C62 F62 1.3(19) . . . . ?
C42 C52 C62 F62 -178.9(11) . . . . ?
F52 C52 C62 C12 -179.1(11) . . . . ?
C42 C52 C62 C12 1(2) . . . . ?
C22 C12 C62 C52 -0.2(18) . . . . ?
Te C12 C62 C52 178.6(10) . . . . ?
C22 C12 C62 F62 179.3(11) . . . . ?
Te C12 C62 F62 -1.8(16) . . . . ?
C52 C42 C72 F722 -65.0(14) . . . . ?
C32 C42 C72 F722 118.0(13) . . . . ?
C52 C42 C72 F721 59.4(18) . . . . ?
C32 C42 C72 F721 -117.7(13) . . . . ?
C52 C42 C72 F733 -174.6(12) . . . . ?
C32 C42 C72 F733 8.4(17) . . . . ?
